data_9006327
loop_
_publ_author_name
'Comodi, P.'
'Zanazzi, P. F.'

_publ_section_title
;
 High-pressure structural study of muscovite
 Sample: K-Ms, P = 2.80 GPa
;
_journal_name_full 'Physics and Chemistry of Minerals'
_journal_page_first 170
_journal_page_last 177
_journal_volume 22
_journal_year 1995
_chemical_formula_sum 'Al2.8 Ba0.01 Fe0.08 H2 K0.9 Mg0.04 Na0.07 O12 Si3.04 Ti0.04'
_chemical_name_mineral Muscovite
_space_group_IT_number 15
_symmetry_space_group_name_Hall '-C 2yc'
_symmetry_space_group_name_H-M 'C 1 2/c 1'
_cell_angle_alpha 90
_cell_angle_beta 95.8
_cell_angle_gamma 90
_cell_length_a 5.151
_cell_length_b 8.931
_cell_length_c 19.399
_cell_formula_units_Z 4
_cell_volume 887.855
_database_code_amcsd 0007909
_diffrn_ambient_pressure 2.8e+06
_exptl_crystal_density_diffrn 2.996
_cod_original_formula_sum 'K.9 Na.07 Ba.01 Al2.8 Ti.04 Fe.08 Mg.04 Si3.04 O12 H2'
_cod_database_code 9006327

loop_
_space_group_symop_operation_xyz
x,y,z
1/2+x,1/2+y,z
x,-y,1/2+z
1/2+x,1/2-y,1/2+z
-x,y,1/2-z
1/2-x,1/2+y,1/2-z
-x,-y,-z
1/2-x,1/2-y,-z

loop_
_atom_site_label
_atom_site_fract_x
_atom_site_fract_y
_atom_site_fract_z
_atom_site_occupancy
_atom_site_U_iso_or_equiv
K 0.00000 0.09660 0.25000 0.90000 0.01710
Na 0.00000 0.09660 0.25000 0.07000 0.01710
Ba 0.00000 0.09660 0.25000 0.01000 0.01710
AlM2 0.24850 0.08300 0.00010 0.92000 0.00830
TiM2 0.24850 0.08300 0.00010 0.02000 0.00830
FeM2 0.24850 0.08300 0.00010 0.04000 0.00830
MgM2 0.24850 0.08300 0.00010 0.02000 0.00830
SiT1 0.96760 0.42790 0.13940 0.76000 0.00730
AlT1 0.96760 0.42790 0.13940 0.24000 0.00730
SiT2 0.45240 0.25730 0.13920 0.76000 0.00870
AlT2 0.45240 0.25730 0.13920 0.24000 0.00870
O1 0.96130 0.44060 0.05250 1.00000 0.00650
O2 0.38680 0.25100 0.05330 1.00000 0.00570
O3 0.41080 0.09200 0.17060 1.00000 0.01730
O4 0.75620 0.30410 0.16140 1.00000 0.01780
O5 0.25460 0.37180 0.17450 1.00000 0.01330
O-h 0.95850 0.06220 0.05330 1.00000 0.00960
H 0.34000 0.36300 0.54800 1.00000 0.20000

loop_
_cod_related_entry_id
_cod_related_entry_database
_cod_related_entry_code
1 AMCSD 0007909
